data_9001833
loop_
_publ_author_name
'Comodi, P.'
'Zanazzi, P. F.'
'Poli, S.'
'Schmidt, M. W.'

_publ_section_title
;High-pressure behavior of kyanite: Compressibility and structural deformation
 Sample: P = 25.4 kbar
;
_journal_name_full 'American Mineralogist'
_journal_page_first 452
_journal_page_last 459
_journal_volume 82
_journal_year 1997
_chemical_formula_sum 'Al2 O5 Si'
_chemical_name_mineral Kyanite
_space_group_IT_number 2
_symmetry_space_group_name_Hall '-P 1'
_symmetry_space_group_name_H-M 'P -1'
_cell_angle_alpha 90.13
_cell_angle_beta 101.00
_cell_angle_gamma 105.98
_cell_length_a 7.079
_cell_length_b 7.824
_cell_length_c 5.547
_cell_formula_units_Z 4
_cell_volume 289.439
_database_code_amcsd 0001889
_diffrn_ambient_pressure 2.54e+06
_exptl_crystal_density_diffrn 3.719
_cod_original_formula_sum 'Si Al2 O5'
_cod_database_code 9001833

loop_
_space_group_symop_operation_xyz
x,y,z
-x,-y,-z

loop_
_atom_site_label
_atom_site_fract_x
_atom_site_fract_y
_atom_site_fract_z
_atom_site_U_iso_or_equiv
Si1 0.29800 0.06600 0.70730 0.00250
Si2 0.29200 0.33160 0.18950 0.00310
Al1 0.32600 0.70430 0.45920 0.00370
Al2 0.29900 0.69920 0.95060 0.00450
Al3 0.10300 0.38660 0.64030 0.00360
Al4 0.11200 0.91810 0.16520 0.00370
O1 0.10800 0.14800 0.13200 0.00600
O2 0.12900 0.68700 0.18400 0.00300
O3 0.27200 0.45500 0.95600 0.00400
O4 0.28300 0.93600 0.93600 0.00400
O5 0.11000 0.15100 0.66500 0.00800
O6 0.11800 0.63100 0.63800 0.00400
O7 0.28500 0.44600 0.42900 0.00400
O8 0.29200 0.94700 0.46500 0.00600
O9 0.49900 0.27500 0.24500 0.00400
O10 0.49800 0.23200 0.75400 0.00400

loop_
_cod_related_entry_id
_cod_related_entry_database
_cod_related_entry_code
1 AMCSD 0001889
